data_1538411
loop_
_publ_author_name
'Nowotny, H.'

_publ_section_title
;
 Die Kristallstruktur von Co2 P
;
_journal_name_full 'Zeitschrift fuer Anorganische und Allgemeine Chemie'
_journal_page_first 31
_journal_page_last 36
_journal_volume 254
_journal_year 1947
_chemical_formula_sum 'Co2 P'
_space_group_IT_number 62
_symmetry_space_group_name_Hall '-P 2c 2ab'
_symmetry_space_group_name_H-M 'P b n m'
_cell_angle_alpha 90
_cell_angle_beta 90
_cell_angle_gamma 90
_cell_formula_units_Z 4
_cell_length_a 6.638
_cell_length_b 5.67
_cell_length_c 3.52
_cell_volume 132.484
_citation_journal_id_ASTM ZAACAB
_cod_data_source_file Nowotny_ZAACAB_1947_928.cif
_cod_data_source_block Co2P1
_cod_original_cell_volume 132.4839
_cod_original_sg_symbol_Hall '-P 2ac 2n (z,x,y)'
_cod_original_formula_sum 'Co2 P1'
_cod_database_code 1538411

loop_
_symmetry_equiv_pos_as_xyz
x,y,z
x+1/2,-y+1/2,-z
-x+1/2,y+1/2,-z+1/2
-x,-y,z+1/2
-x,-y,-z
-x-1/2,y-1/2,z
x-1/2,-y-1/2,z-1/2
x,y,-z-1/2

loop_
_atom_site_label
_atom_site_type_symbol
_atom_site_fract_x
_atom_site_fract_y
_atom_site_fract_z
_atom_site_occupancy
_atom_site_U_iso_or_equiv
Co2 Co 0.333 -0.03 0.25 1 0.0
P1 P -0.1 0.25 0.25 1 0.0
Co1 Co -0.07 -0.138 0.25 1 0.0
